data_4321715
loop_
_publ_author_name
'David A. Shultz'
'Scot H. Bodnar'
'Kira E. Vostrikova'
'Jeff W. Kampf'

_publ_section_title
;
 Synthesis and Structure of a Complex Having a Quartet Ground State with
 Three Entirely Different Spin Carriers: Nitronyl Nitroxide,
 o-Semiquinone, and CuII
;
_journal_name_full 'Inorganic Chemistry'
_journal_page_first 6091
_journal_page_last 6093
_journal_paper_doi 10.1021/ic0009122
_journal_volume 39
_journal_year 2000
_chemical_formula_sum 'C56 H69 B N8 O4 Zn'
_chemical_formula_weight 994.37
_chemical_name_systematic
;

 ?

;
_space_group_IT_number 14
_symmetry_cell_setting monoclinic
_symmetry_space_group_name_Hall '-P 2ybc'
_symmetry_space_group_name_H-M 'P 1 21/c 1'
_atom_sites_solution_hydrogens geom
_atom_sites_solution_primary direct
_atom_sites_solution_secondary difmap
_audit_creation_method SHELXL-97
_cell_angle_alpha 90.00
_cell_angle_beta 98.240(2)
_cell_angle_gamma 90.00
_cell_formula_units_Z 4
_cell_length_a 12.5781(12)
_cell_length_b 17.7408(17)
_cell_length_c 24.440(2)
_cell_measurement_reflns_used 6650
_cell_measurement_temperature 158(2)
_cell_measurement_theta_max 21.44
_cell_measurement_theta_min 2.26
_cell_volume 5397.4(9)
_computing_cell_refinement 'Bruker SMART'
_computing_data_collection 'Bruker SMART'
_computing_data_reduction 'Bruker SHELXTL'
_computing_molecular_graphics 'Bruker SHELXTL'
_computing_publication_material 'Bruker SHELXTL'
_computing_structure_refinement 'Bruker SHELXTL'
_computing_structure_solution 'Bruker SHELXTL'
_diffrn_ambient_temperature 158(2)
_diffrn_measured_fraction_theta_full 0.999
_diffrn_measured_fraction_theta_max 0.999
_diffrn_measurement_device_type 'CCD area detector'
_diffrn_measurement_method 'phi and omega scans'
_diffrn_radiation_monochromator graphite
_diffrn_radiation_source 'sealed tube'
_diffrn_radiation_type MoK\a
_diffrn_radiation_wavelength 0.71073
_diffrn_reflns_av_R_equivalents 0.1162
_diffrn_reflns_av_sigmaI/netI 0.0699
_diffrn_reflns_limit_h_max 14
_diffrn_reflns_limit_h_min -14
_diffrn_reflns_limit_k_max 20
_diffrn_reflns_limit_k_min -20
_diffrn_reflns_limit_l_max 28
_diffrn_reflns_limit_l_min -28
_diffrn_reflns_number 50007
_diffrn_reflns_theta_full 24.71
_diffrn_reflns_theta_max 24.71
_diffrn_reflns_theta_min 1.42
_exptl_absorpt_coefficient_mu 0.507
_exptl_absorpt_correction_type multi-scan
_exptl_absorpt_process_details 'Blessing, Acta Cryst. (1995) A51 33-38.'
_exptl_crystal_colour maroon
_exptl_crystal_density_diffrn 1.224
_exptl_crystal_density_method 'not measured'
_exptl_crystal_description rectangular
_exptl_crystal_F_000 2112
_exptl_crystal_size_max 0.08
_exptl_crystal_size_mid 0.12
_exptl_crystal_size_min 0.32
_refine_diff_density_max 0.860
_refine_diff_density_min -0.678
_refine_diff_density_rms 0.085
_refine_ls_extinction_coef 0.0019(2)
_refine_ls_extinction_expression Fc^*^=kFc[1+0.001xFc^2^\l^3^/sin(2\q)]^-1/4^
_refine_ls_extinction_method SHELXL
_refine_ls_goodness_of_fit_ref 1.149
_refine_ls_hydrogen_treatment mixed
_refine_ls_matrix_type full
_refine_ls_number_parameters 649
_refine_ls_number_reflns 9202
_refine_ls_number_restraints 0
_refine_ls_restrained_S_all 1.149
_refine_ls_R_factor_all 0.1283
_refine_ls_R_factor_gt 0.0952
_refine_ls_shift/su_max 0.006
_refine_ls_shift/su_mean 0.000
_refine_ls_structure_factor_coef Fsqd
_refine_ls_weighting_details 'calc w=1/[\s^2^(Fo^2^)+(0.0470P)^2^+23.7979P] where P=(Fo^2^+2Fc^2^)/3'
_refine_ls_weighting_scheme calc
_refine_ls_wR_factor_gt 0.1770
_refine_ls_wR_factor_ref 0.1907
_reflns_number_gt 7030
_reflns_number_total 9202
_reflns_threshold_expression >2sigma(I)
_cod_data_source_file ic0009122.cif
_cod_data_source_block znnsq
_cod_original_cell_volume 5397.3(9)
_cod_database_code 4321715

loop_
_symmetry_equiv_pos_as_xyz
'x, y, z'
'-x, y+1/2, -z+1/2'
'-x, -y, -z'
'x, -y-1/2, z-1/2'

loop_
_atom_site_label
_atom_site_type_symbol
_atom_site_fract_x
_atom_site_fract_y
_atom_site_fract_z
_atom_site_U_iso_or_equiv
_atom_site_adp_type
_atom_site_occupancy
_atom_site_symmetry_multiplicity
_atom_site_calc_flag
_atom_site_refinement_flags
_atom_site_disorder_assembly
_atom_site_disorder_group
Zn1 Zn 0.30583(5) 0.06324(4) 0.24423(3) 0.0216(2) Uani 1 1 d . . .
O1 O 0.4072(3) 0.1577(2) 0.23408(15) 0.0257(9) Uani 1 1 d . . .
O2 O 0.3326(3) 0.0467(2) 0.16731(15) 0.0277(9) Uani 1 1 d . . .
O3 O 0.5510(5) 0.2861(3) 0.01017(19) 0.0693(18) Uani 1 1 d . . .
O4 O 0.3434(6) 0.0718(4) -0.0231(2) 0.085(2) Uani 1 1 d . . .
C1 C 0.4283(4) 0.1610(3) 0.1850(2) 0.0211(12) Uani 1 1 d . . .
C2 C 0.4936(4) 0.2189(3) 0.1641(2) 0.0229(12) Uani 1 1 d . . .
C3 C 0.5002(4) 0.2190(3) 0.1095(2) 0.0221(12) Uani 1 1 d . . .
H3 H 0.5426 0.2569 0.0957 0.060(3) Uiso 1 1 calc R . .
C4 C 0.4467(5) 0.1647(3) 0.0706(2) 0.0273(13) Uani 1 1 d . . .
C5 C 0.3913(5) 0.1050(3) 0.0900(2) 0.0263(13) Uani 1 1 d . . .
H5 H 0.3592 0.0675 0.0652 0.060(3) Uiso 1 1 calc R . .
C6 C 0.3830(4) 0.1005(3) 0.1469(2) 0.0226(12) Uani 1 1 d . . .
C7 C 0.5485(5) 0.2783(3) 0.2038(2) 0.0259(13) Uani 1 1 d . . .
C8 C 0.6170(5) 0.3312(3) 0.1747(2) 0.0333(15) Uani 1 1 d . . .
H8A H 0.6715 0.3020 0.1590 0.060(3) Uiso 1 1 calc R . .
H8B H 0.6524 0.3679 0.2013 0.060(3) Uiso 1 1 calc R . .
H8C H 0.5714 0.3578 0.1450 0.060(3) Uiso 1 1 calc R . .
C9 C 0.6222(5) 0.2403(4) 0.2515(2) 0.0317(14) Uani 1 1 d . . .
H9A H 0.5813 0.2023 0.2689 0.060(3) Uiso 1 1 calc R . .
H9B H 0.6498 0.2784 0.2790 0.060(3) Uiso 1 1 calc R . .
H9C H 0.6824 0.2160 0.2371 0.060(3) Uiso 1 1 calc R . .
C10 C 0.4637(5) 0.3257(4) 0.2274(3) 0.0361(15) Uani 1 1 d . . .
H10A H 0.4192 0.3523 0.1973 0.060(3) Uiso 1 1 calc R . .
H10B H 0.4996 0.3625 0.2538 0.060(3) Uiso 1 1 calc R . .
H10C H 0.4183 0.2927 0.2464 0.060(3) Uiso 1 1 calc R . .
C11 C 0.4495(5) 0.1746(3) 0.0124(2) 0.0262(13) Uani 1 1 d . . .
C12 C 0.4645(6) 0.2317(4) -0.0747(2) 0.0381(16) Uani 1 1 d . . .
C13 C 0.4297(6) 0.1490(4) -0.0845(2) 0.0401(17) Uani 1 1 d . . .
C14 C 0.5584(7) 0.2572(5) -0.1019(3) 0.063(2) Uani 1 1 d . . .
H14A H 0.5814 0.3074 -0.0882 0.060(3) Uiso 1 1 calc R . .
H14B H 0.5370 0.2594 -0.1421 0.060(3) Uiso 1 1 calc R . .
H14C H 0.6180 0.2216 -0.0933 0.060(3) Uiso 1 1 calc R . .
C15 C 0.3741(7) 0.2897(4) -0.0867(3) 0.056(2) Uani 1 1 d . . .
H15A H 0.3146 0.2757 -0.0668 0.060(3) Uiso 1 1 calc R . .
H15B H 0.3487 0.2910 -0.1265 0.060(3) Uiso 1 1 calc R . .
H15C H 0.4012 0.3396 -0.0744 0.060(3) Uiso 1 1 calc R . .
C16 C 0.5199(7) 0.0959(5) -0.0950(3) 0.062(2) Uani 1 1 d . . .
H16A H 0.5818 0.1030 -0.0662 0.060(3) Uiso 1 1 calc R . .
H16B H 0.5410 0.1069 -0.1312 0.060(3) Uiso 1 1 calc R . .
H16C H 0.4949 0.0436 -0.0943 0.060(3) Uiso 1 1 calc R . .
C17 C 0.3322(6) 0.1382(5) -0.1281(3) 0.052(2) Uani 1 1 d . . .
H17A H 0.3094 0.0854 -0.1285 0.060(3) Uiso 1 1 calc R . .
H17B H 0.3507 0.1518 -0.1645 0.060(3) Uiso 1 1 calc R . .
H17C H 0.2736 0.1705 -0.1196 0.060(3) Uiso 1 1 calc R . .
C18 C 0.0724(5) 0.1281(4) 0.4069(2) 0.0346(15) Uani 1 1 d . . .
H18A H 0.0283 0.0824 0.4031 0.060(3) Uiso 1 1 calc R . .
H18B H 0.0291 0.1707 0.4165 0.060(3) Uiso 1 1 calc R . .
H18C H 0.1335 0.1207 0.4362 0.060(3) Uiso 1 1 calc R . .
C19 C 0.1130(4) 0.1441(3) 0.3533(2) 0.0238(13) Uani 1 1 d . . .
C20 C 0.1010(5) 0.2081(3) 0.3212(2) 0.0263(13) Uani 1 1 d . . .
H20 H 0.0641 0.2528 0.3287 0.060(3) Uiso 1 1 calc R . .
C21 C 0.1532(4) 0.1948(3) 0.2757(2) 0.0200(12) Uani 1 1 d . . .
C22 C 0.1646(4) 0.2423(3) 0.2278(2) 0.0236(13) Uani 1 1 d . . .
C23 C 0.1700(5) 0.2111(3) 0.1759(2) 0.0277(14) Uani 1 1 d . . .
H23 H 0.1614 0.1582 0.1709 0.060(3) Uiso 1 1 calc R . .
C24 C 0.1877(5) 0.2557(3) 0.1316(2) 0.0289(14) Uani 1 1 d . . .
H24 H 0.1916 0.2330 0.0967 0.060(3) Uiso 1 1 calc R . .
C25 C 0.1998(5) 0.3337(3) 0.1377(2) 0.0280(14) Uani 1 1 d . . .
C26 C 0.1893(5) 0.3652(4) 0.1883(2) 0.0302(14) Uani 1 1 d . . .
H26 H 0.1943 0.4183 0.1929 0.060(3) Uiso 1 1 calc R . .
C27 C 0.1713(5) 0.3204(3) 0.2328(2) 0.0266(13) Uani 1 1 d . . .
H27 H 0.1636 0.3434 0.2672 0.060(3) Uiso 1 1 calc R . .
C28 C 0.2249(5) 0.3849(4) 0.0911(2) 0.0336(15) Uani 1 1 d . . .
H28 H 0.2794 0.4223 0.1081 0.060(3) Uiso 1 1 calc R . .
C29 C 0.2746(6) 0.3438(4) 0.0461(3) 0.0466(19) Uani 1 1 d . . .
H29A H 0.3359 0.3137 0.0631 0.060(3) Uiso 1 1 calc R . .
H29B H 0.2990 0.3808 0.0208 0.060(3) Uiso 1 1 calc R . .
H29C H 0.2208 0.3106 0.0255 0.060(3) Uiso 1 1 calc R . .
C30 C 0.1276(6) 0.4295(4) 0.0658(3) 0.053(2) Uani 1 1 d . . .
H30A H 0.1485 0.4649 0.0385 0.060(3) Uiso 1 1 calc R . .
H30B H 0.0984 0.4575 0.0948 0.060(3) Uiso 1 1 calc R . .
H30C H 0.0728 0.3949 0.0476 0.060(3) Uiso 1 1 calc R . .
C31 C 0.0918(5) -0.1410(4) 0.3536(2) 0.0334(15) Uani 1 1 d . . .
H31A H 0.1571 -0.1538 0.3788 0.060(3) Uiso 1 1 calc R . .
H31B H 0.0479 -0.1863 0.3455 0.060(3) Uiso 1 1 calc R . .
H31C H 0.0507 -0.1031 0.3709 0.060(3) Uiso 1 1 calc R . .
C32 C 0.1220(4) -0.1099(3) 0.3010(3) 0.0280(14) Uani 1 1 d . . .
C33 C 0.1088(5) -0.1406(3) 0.2489(2) 0.0301(14) Uani 1 1 d . . .
H33 H 0.0754 -0.1873 0.2380 0.060(3) Uiso 1 1 calc R . .
C34 C 0.1542(5) -0.0897(3) 0.2150(2) 0.0256(13) Uani 1 1 d . . .
C35 C 0.1538(5) -0.0972(4) 0.1550(3) 0.0335(15) Uani 1 1 d . . .
C36 C 0.1594(5) -0.1686(5) 0.1318(3) 0.051(2) Uani 1 1 d . . .
H36 H 0.1666 -0.2121 0.1547 0.060(3) Uiso 1 1 calc R . .
C37 C 0.1543(6) -0.1755(6) 0.0740(3) 0.068(3) Uani 1 1 d . . .
H37 H 0.1597 -0.2243 0.0585 0.060(3) Uiso 1 1 calc R . .
C38 C 0.1416(6) -0.1139(6) 0.0391(3) 0.066(3) Uani 1 1 d . . .
C39 C 0.1345(6) -0.0436(5) 0.0630(3) 0.054(2) Uani 1 1 d . . .
H39 H 0.1253 -0.0002 0.0400 0.060(3) Uiso 1 1 calc R . .
C40 C 0.1404(5) -0.0356(4) 0.1193(3) 0.0425(17) Uani 1 1 d . . .
H40 H 0.1352 0.0135 0.1343 0.060(3) Uiso 1 1 calc R . .
C41 C 0.1370(8) -0.1217(7) -0.0235(4) 0.084(3) Uani 1 1 d . . .
H41 H 0.1150 -0.0707 -0.0385 0.060(3) Uiso 1 1 calc R . .
C42 C 0.2445(9) -0.1342(8) -0.0394(4) 0.112(4) Uani 1 1 d . . .
H42A H 0.2745 -0.1815 -0.0230 0.060(3) Uiso 1 1 calc R . .
H42B H 0.2919 -0.0923 -0.0260 0.060(3) Uiso 1 1 calc R . .
H42C H 0.2386 -0.1373 -0.0798 0.060(3) Uiso 1 1 calc R . .
C43 C 0.0506(10) -0.1719(8) -0.0473(5) 0.133(5) Uani 1 1 d . . .
H43A H 0.0363 -0.1641 -0.0874 0.060(3) Uiso 1 1 calc R . .
H43B H -0.0144 -0.1609 -0.0310 0.060(3) Uiso 1 1 calc R . .
H43C H 0.0721 -0.2243 -0.0396 0.060(3) Uiso 1 1 calc R . .
C44 C 0.3595(5) -0.0344(4) 0.4558(2) 0.0348(15) Uani 1 1 d . . .
H44A H 0.3180 0.0051 0.4711 0.060(3) Uiso 1 1 calc R . .
H44B H 0.4204 -0.0490 0.4834 0.060(3) Uiso 1 1 calc R . .
H44C H 0.3135 -0.0784 0.4460 0.060(3) Uiso 1 1 calc R . .
C45 C 0.4004(5) -0.0051(3) 0.4050(2) 0.0242(13) Uani 1 1 d . . .
C46 C 0.5034(5) 0.0036(3) 0.3951(2) 0.0277(14) Uani 1 1 d . . .
H46 H 0.5667 -0.0041 0.4207 0.060(3) Uiso 1 1 calc R . .
C47 C 0.4984(4) 0.0262(3) 0.3398(2) 0.0232(13) Uani 1 1 d . . .
C48 C 0.5895(5) 0.0405(3) 0.3091(2) 0.0273(14) Uani 1 1 d . . .
C49 C 0.5838(5) 0.0255(3) 0.2527(3) 0.0321(15) Uani 1 1 d . . .
H49 H 0.5191 0.0067 0.2323 0.060(3) Uiso 1 1 calc R . .
C50 C 0.6732(6) 0.0383(3) 0.2263(3) 0.0411(17) Uani 1 1 d . . .
H50 H 0.6679 0.0293 0.1876 0.060(3) Uiso 1 1 calc R . .
C51 C 0.7700(6) 0.0637(4) 0.2548(4) 0.053(2) Uani 1 1 d . . .
C52 C 0.7743(5) 0.0797(4) 0.3110(3) 0.0478(19) Uani 1 1 d . . .
H52 H 0.8391 0.0985 0.3311 0.060(3) Uiso 1 1 calc R . .
C53 C 0.6862(5) 0.0688(4) 0.3378(3) 0.0389(16) Uani 1 1 d . . .
H53 H 0.6909 0.0805 0.3760 0.060(3) Uiso 1 1 calc R . .
C54 C 0.8677(8) 0.0773(5) 0.2256(5) 0.093(4) Uani 1 1 d . . .
H54 H 0.9211 0.0837 0.2597 0.060(3) Uiso 1 1 calc R . .
C55 C 0.9126(9) 0.0195(7) 0.2063(6) 0.126(4) Uani 1 1 d . . .
H55A H 0.8666 0.0005 0.1734 0.060(3) Uiso 1 1 calc R . .
H55B H 0.9230 -0.0201 0.2345 0.060(3) Uiso 1 1 calc R . .
H55C H 0.9824 0.0342 0.1963 0.060(3) Uiso 1 1 calc R . .
C56 C 0.8753(7) 0.1522(5) 0.2050(4) 0.072(3) Uani 1 1 d . . .
H56A H 0.9430 0.1578 0.1899 0.060(3) Uiso 1 1 calc R . .
H56B H 0.8734 0.1884 0.2351 0.060(3) Uiso 1 1 calc R . .
H56C H 0.8149 0.1618 0.1758 0.060(3) Uiso 1 1 calc R . .
N1 N 0.4959(5) 0.2315(3) -0.0130(2) 0.0373(13) Uani 1 1 d . . .
N2 N 0.4004(5) 0.1295(3) -0.0287(2) 0.0459(15) Uani 1 1 d . . .
N3 N 0.1958(4) 0.1251(3) 0.28012(18) 0.0225(10) Uani 1 1 d . . .
N4 N 0.1704(4) 0.0941(3) 0.32778(18) 0.0229(11) Uani 1 1 d . . .
N5 N 0.1950(4) -0.0308(3) 0.24561(18) 0.0248(11) Uani 1 1 d . . .
N6 N 0.1730(4) -0.0431(3) 0.29872(18) 0.0232(11) Uani 1 1 d . . .
N7 N 0.3953(4) 0.0308(3) 0.31710(18) 0.0222(11) Uani 1 1 d . . .
N8 N 0.3342(4) 0.0129(3) 0.35763(18) 0.0229(11) Uani 1 1 d . . .
B1 B 0.2106(5) 0.0132(4) 0.3457(3) 0.0250(15) Uani 1 1 d . . .
H1 H 0.1805 -0.0019 0.3798 0.060(3) Uiso 1 1 calc R . .

loop_
_atom_site_aniso_label
_atom_site_aniso_U_11
_atom_site_aniso_U_22
_atom_site_aniso_U_33
_atom_site_aniso_U_23
_atom_site_aniso_U_13
_atom_site_aniso_U_12
Zn1 0.0232(4) 0.0246(4) 0.0181(3) 0.0008(3) 0.0071(2) -0.0018(3)
O1 0.025(2) 0.030(2) 0.023(2) -0.0018(17) 0.0062(17) -0.0027(18)
O2 0.035(2) 0.025(2) 0.026(2) -0.0028(17) 0.0130(18) -0.0098(18)
O3 0.109(5) 0.069(4) 0.031(3) 0.000(3) 0.011(3) -0.052(4)
O4 0.134(5) 0.077(4) 0.042(3) -0.006(3) 0.008(3) -0.062(4)
C1 0.027(3) 0.022(3) 0.015(3) 0.001(2) 0.005(2) -0.001(2)
C2 0.020(3) 0.021(3) 0.027(3) -0.002(2) 0.003(2) 0.003(2)
C3 0.021(3) 0.025(3) 0.021(3) -0.003(2) 0.004(2) -0.003(2)
C4 0.029(3) 0.028(3) 0.025(3) 0.000(3) 0.005(3) -0.001(3)
C5 0.027(3) 0.023(3) 0.029(3) -0.004(3) 0.007(3) 0.000(3)
C6 0.016(3) 0.028(3) 0.023(3) 0.001(3) 0.003(2) -0.003(2)
C7 0.028(3) 0.024(3) 0.026(3) -0.002(3) 0.003(2) -0.004(3)
C8 0.037(4) 0.028(3) 0.034(3) -0.001(3) 0.000(3) -0.010(3)
C9 0.027(3) 0.038(4) 0.027(3) 0.000(3) -0.004(3) -0.009(3)
C10 0.043(4) 0.032(4) 0.035(3) -0.014(3) 0.009(3) 0.005(3)
C11 0.035(3) 0.025(3) 0.019(3) -0.004(2) 0.007(3) -0.002(3)
C12 0.057(5) 0.038(4) 0.021(3) 0.002(3) 0.011(3) -0.002(3)
C13 0.060(5) 0.040(4) 0.020(3) -0.001(3) 0.005(3) 0.002(3)
C14 0.073(6) 0.086(6) 0.032(4) 0.004(4) 0.020(4) -0.013(5)
C15 0.072(6) 0.049(5) 0.045(4) 0.007(4) 0.006(4) 0.016(4)
C16 0.073(6) 0.071(6) 0.040(4) -0.013(4) 0.002(4) 0.022(5)
C17 0.058(5) 0.065(5) 0.030(4) -0.008(4) -0.001(3) -0.004(4)
C18 0.032(4) 0.046(4) 0.028(3) -0.006(3) 0.011(3) 0.006(3)
C19 0.020(3) 0.032(3) 0.018(3) -0.005(3) 0.001(2) 0.002(3)
C20 0.027(3) 0.031(3) 0.021(3) -0.002(3) 0.002(2) 0.006(3)
C21 0.016(3) 0.024(3) 0.018(3) 0.000(2) -0.002(2) -0.003(2)
C22 0.019(3) 0.026(3) 0.026(3) -0.002(3) 0.004(2) -0.001(2)
C23 0.027(3) 0.025(3) 0.031(3) -0.001(3) 0.004(3) 0.005(3)
C24 0.027(3) 0.035(4) 0.024(3) 0.001(3) 0.002(3) 0.009(3)
C25 0.021(3) 0.033(4) 0.030(3) 0.004(3) 0.004(3) 0.003(3)
C26 0.028(3) 0.030(3) 0.033(3) -0.001(3) 0.004(3) 0.002(3)
C27 0.028(3) 0.026(3) 0.025(3) 0.003(3) 0.001(2) 0.007(3)
C28 0.034(4) 0.035(4) 0.032(3) 0.005(3) 0.007(3) -0.003(3)
C29 0.053(5) 0.052(5) 0.037(4) 0.016(3) 0.017(3) 0.014(4)
C30 0.056(5) 0.054(5) 0.052(4) 0.032(4) 0.024(4) 0.017(4)
C31 0.027(3) 0.036(4) 0.039(4) 0.002(3) 0.010(3) -0.011(3)
C32 0.015(3) 0.028(3) 0.042(4) 0.003(3) 0.008(3) -0.003(3)
C33 0.024(3) 0.027(3) 0.039(4) -0.011(3) 0.004(3) -0.007(3)
C34 0.023(3) 0.026(3) 0.026(3) 0.001(3) 0.001(3) -0.001(3)
C35 0.018(3) 0.049(4) 0.034(3) -0.014(3) 0.006(3) -0.005(3)
C36 0.036(4) 0.061(5) 0.055(5) -0.024(4) 0.002(3) 0.000(4)
C37 0.047(5) 0.095(7) 0.058(5) -0.055(5) -0.001(4) 0.003(5)
C38 0.046(5) 0.119(8) 0.032(4) -0.023(5) -0.001(4) -0.004(5)
C39 0.043(4) 0.090(7) 0.029(4) -0.001(4) 0.002(3) -0.012(4)
C40 0.038(4) 0.062(5) 0.028(3) -0.005(3) 0.004(3) -0.010(3)
C41 0.070(6) 0.130(7) 0.052(5) -0.034(5) 0.005(4) 0.001(5)
C42 0.097(7) 0.173(9) 0.065(6) -0.024(6) 0.011(5) 0.013(7)
C43 0.133(8) 0.178(9) 0.084(7) -0.034(7) 0.004(6) -0.021(7)
C44 0.043(4) 0.041(4) 0.020(3) 0.001(3) 0.006(3) 0.004(3)
C45 0.033(3) 0.021(3) 0.018(3) -0.003(2) 0.003(2) 0.001(3)
C46 0.023(3) 0.033(3) 0.026(3) -0.008(3) -0.002(3) 0.001(3)
C47 0.024(3) 0.018(3) 0.028(3) -0.004(2) 0.004(2) 0.000(2)
C48 0.024(3) 0.021(3) 0.037(3) 0.006(3) 0.005(3) 0.003(2)
C49 0.036(4) 0.020(3) 0.044(4) 0.003(3) 0.016(3) 0.002(3)
C50 0.056(5) 0.028(4) 0.045(4) 0.003(3) 0.029(4) 0.010(3)
C51 0.037(4) 0.036(4) 0.092(6) 0.012(4) 0.035(4) 0.004(4)
C52 0.028(4) 0.036(4) 0.081(6) 0.006(4) 0.015(4) -0.003(3)
C53 0.028(3) 0.030(4) 0.058(4) 0.004(3) 0.006(3) 0.005(3)
C54 0.088(7) 0.058(6) 0.157(10) 0.019(6) 0.095(7) -0.002(5)
C55 0.112(7) 0.099(7) 0.192(9) 0.034(7) 0.102(7) 0.008(6)
C56 0.067(6) 0.066(6) 0.098(7) -0.001(5) 0.060(5) -0.014(5)
N1 0.050(4) 0.040(3) 0.024(3) -0.001(2) 0.011(2) -0.010(3)
N2 0.066(4) 0.048(4) 0.025(3) -0.003(3) 0.009(3) -0.022(3)
N3 0.024(3) 0.025(3) 0.020(2) -0.002(2) 0.009(2) 0.001(2)
N4 0.022(3) 0.027(3) 0.021(2) -0.001(2) 0.008(2) -0.002(2)
N5 0.025(3) 0.031(3) 0.019(2) -0.004(2) 0.007(2) 0.000(2)
N6 0.023(3) 0.024(3) 0.024(2) 0.003(2) 0.009(2) 0.000(2)
N7 0.028(3) 0.021(2) 0.019(2) -0.001(2) 0.010(2) -0.001(2)
N8 0.027(3) 0.024(3) 0.019(2) 0.000(2) 0.009(2) -0.001(2)
B1 0.026(4) 0.030(4) 0.021(3) 0.008(3) 0.008(3) 0.000(3)

loop_
_atom_type_symbol
_atom_type_description
_atom_type_scat_dispersion_real
_atom_type_scat_dispersion_imag
_atom_type_scat_source
C C 0.0033 0.0016 'International Tables Vol C Tables 4.2.6.8 and 6.1.1.4'
H H 0.0000 0.0000 'International Tables Vol C Tables 4.2.6.8 and 6.1.1.4'
B B 0.0013 0.0007 'International Tables Vol C Tables 4.2.6.8 and 6.1.1.4'
N N 0.0061 0.0033 'International Tables Vol C Tables 4.2.6.8 and 6.1.1.4'
O O 0.0106 0.0060 'International Tables Vol C Tables 4.2.6.8 and 6.1.1.4'
Zn Zn 0.2839 1.4301 'International Tables Vol C Tables 4.2.6.8 and 6.1.1.4'

loop_
_geom_angle_atom_site_label_1
_geom_angle_atom_site_label_2
_geom_angle_atom_site_label_3
_geom_angle
_geom_angle_site_symmetry_1
_geom_angle_site_symmetry_3
_geom_angle_publ_flag
O2 Zn1 N7 129.58(17) . . ?
O2 Zn1 N3 134.46(17) . . ?
N7 Zn1 N3 95.65(17) . . ?
O2 Zn1 O1 79.67(14) . . ?
N7 Zn1 O1 93.34(16) . . ?
N3 Zn1 O1 94.59(16) . . ?
O2 Zn1 N5 95.60(16) . . ?
N7 Zn1 N5 92.56(17) . . ?
N3 Zn1 N5 86.05(17) . . ?
O1 Zn1 N5 173.98(16) . . ?
C1 O1 Zn1 110.8(3) . . ?
C6 O2 Zn1 114.8(3) . . ?
O1 C1 C2 124.8(5) . . ?
O1 C1 C6 116.6(5) . . ?
C2 C1 C6 118.6(5) . . ?
C3 C2 C1 117.8(5) . . ?
C3 C2 C7 122.7(5) . . ?
C1 C2 C7 119.4(5) . . ?
C2 C3 C4 124.0(5) . . ?
C5 C4 C11 120.9(5) . . ?
C5 C4 C3 119.5(5) . . ?
C11 C4 C3 119.6(5) . . ?
C4 C5 C6 119.3(5) . . ?
O2 C6 C5 122.3(5) . . ?
O2 C6 C1 117.4(5) . . ?
C5 C6 C1 120.2(5) . . ?
C8 C7 C2 111.3(5) . . ?
C8 C7 C10 108.0(5) . . ?
C2 C7 C10 110.0(5) . . ?
C8 C7 C9 107.8(5) . . ?
C2 C7 C9 110.3(5) . . ?
C10 C7 C9 109.4(5) . . ?
N1 C11 N2 106.2(5) . . ?
N1 C11 C4 127.8(5) . . ?
N2 C11 C4 125.9(5) . . ?
N1 C12 C14 109.5(6) . . ?
N1 C12 C15 105.9(5) . . ?
C14 C12 C15 108.7(6) . . ?
N1 C12 C13 100.5(5) . . ?
C14 C12 C13 116.2(6) . . ?
C15 C12 C13 115.1(6) . . ?
N2 C13 C17 109.2(6) . . ?
N2 C13 C16 107.2(6) . . ?
C17 C13 C16 110.4(6) . . ?
N2 C13 C12 100.4(5) . . ?
C17 C13 C12 114.4(6) . . ?
C16 C13 C12 114.4(6) . . ?
N4 C19 C20 107.5(5) . . ?
N4 C19 C18 123.4(5) . . ?
C20 C19 C18 129.1(5) . . ?
C19 C20 C21 106.8(5) . . ?
N3 C21 C20 108.6(5) . . ?
N3 C21 C22 120.6(5) . . ?
C20 C21 C22 130.8(5) . . ?
C23 C22 C27 117.8(5) . . ?
C23 C22 C21 121.4(5) . . ?
C27 C22 C21 120.8(5) . . ?
C24 C23 C22 121.3(6) . . ?
C23 C24 C25 120.6(5) . . ?
C26 C25 C24 118.2(5) . . ?
C26 C25 C28 119.0(6) . . ?
C24 C25 C28 122.8(5) . . ?
C25 C26 C27 121.1(6) . . ?
C26 C27 C22 120.9(5) . . ?
C30 C28 C25 112.0(5) . . ?
C30 C28 C29 110.2(5) . . ?
C25 C28 C29 113.8(5) . . ?
N6 C32 C33 107.7(5) . . ?
N6 C32 C31 122.6(5) . . ?
C33 C32 C31 129.7(6) . . ?
C32 C33 C34 106.7(5) . . ?
N5 C34 C33 109.0(5) . . ?
N5 C34 C35 124.9(5) . . ?
C33 C34 C35 126.0(5) . . ?
C36 C35 C40 117.8(6) . . ?
C36 C35 C34 119.6(6) . . ?
C40 C35 C34 122.4(6) . . ?
C35 C36 C37 119.3(8) . . ?
C38 C37 C36 122.2(8) . . ?
C37 C38 C39 117.6(7) . . ?
C37 C38 C41 122.0(9) . . ?
C39 C38 C41 120.4(9) . . ?
C40 C39 C38 121.2(8) . . ?
C39 C40 C35 122.0(7) . . ?
C43 C41 C42 117.3(10) . . ?
C43 C41 C38 112.0(9) . . ?
C42 C41 C38 111.9(8) . . ?
C46 C45 N8 107.6(5) . . ?
C46 C45 C44 129.4(5) . . ?
N8 C45 C44 122.9(5) . . ?
C45 C46 C47 107.0(5) . . ?
N7 C47 C46 108.9(5) . . ?
N7 C47 C48 123.7(5) . . ?
C46 C47 C48 127.3(5) . . ?
C49 C48 C53 118.6(6) . . ?
C49 C48 C47 122.3(5) . . ?
C53 C48 C47 119.1(5) . . ?
C50 C49 C48 119.7(6) . . ?
C51 C50 C49 121.9(7) . . ?
C50 C51 C52 117.9(6) . . ?
C50 C51 C54 121.5(8) . . ?
C52 C51 C54 120.5(8) . . ?
C53 C52 C51 121.3(7) . . ?
C52 C53 C48 120.6(7) . . ?
C55 C54 C56 123.6(8) . . ?
C55 C54 C51 117.9(8) . . ?
C56 C54 C51 114.3(7) . . ?
O3 N1 C11 127.2(5) . . ?
O3 N1 C12 119.4(5) . . ?
C11 N1 C12 113.0(5) . . ?
O4 N2 C11 126.8(5) . . ?
O4 N2 C13 120.0(5) . . ?
C11 N2 C13 112.9(5) . . ?
C21 N3 N4 107.5(4) . . ?
C21 N3 Zn1 137.7(4) . . ?
N4 N3 Zn1 113.7(3) . . ?
C19 N4 N3 109.6(4) . . ?
C19 N4 B1 130.3(5) . . ?
N3 N4 B1 120.1(4) . . ?
C34 N5 N6 106.8(4) . . ?
C34 N5 Zn1 141.4(4) . . ?
N6 N5 Zn1 110.5(3) . . ?
C32 N6 N5 109.7(5) . . ?
C32 N6 B1 129.3(5) . . ?
N5 N6 B1 121.0(4) . . ?
C47 N7 N8 107.2(4) . . ?
C47 N7 Zn1 139.2(4) . . ?
N8 N7 Zn1 113.4(3) . . ?
C45 N8 N7 109.3(4) . . ?
C45 N8 B1 129.7(4) . . ?
N7 N8 B1 121.0(4) . . ?
N8 B1 N6 109.4(5) . . ?
N8 B1 N4 109.6(5) . . ?
N6 B1 N4 109.5(4) . . ?

loop_
_geom_bond_atom_site_label_1
_geom_bond_atom_site_label_2
_geom_bond_distance
_geom_bond_site_symmetry_2
_geom_bond_publ_flag
Zn1 O2 1.979(4) . ?
Zn1 N7 2.048(5) . ?
Zn1 N3 2.058(4) . ?
Zn1 O1 2.142(4) . ?
Zn1 N5 2.177(5) . ?
O1 C1 1.267(6) . ?
O2 C6 1.286(6) . ?
O3 N1 1.276(7) . ?
O4 N2 1.268(7) . ?
C1 C2 1.451(8) . ?
C1 C6 1.481(8) . ?
C2 C3 1.350(7) . ?
C2 C7 1.529(8) . ?
C3 C4 1.448(8) . ?
C4 C5 1.389(8) . ?
C4 C11 1.440(8) . ?
C5 C6 1.410(8) . ?
C7 C8 1.519(8) . ?
C7 C10 1.533(8) . ?
C7 C9 1.537(8) . ?
C11 N1 1.359(7) . ?
C11 N2 1.361(8) . ?
C12 N1 1.503(7) . ?
C12 C14 1.507(9) . ?
C12 C15 1.532(9) . ?
C12 C13 1.539(9) . ?
C13 N2 1.502(8) . ?
C13 C17 1.518(9) . ?
C13 C16 1.525(10) . ?
C18 C19 1.500(7) . ?
C19 N4 1.351(7) . ?
C19 C20 1.376(8) . ?
C20 C21 1.393(7) . ?
C21 N3 1.346(7) . ?
C21 C22 1.465(8) . ?
C22 C23 1.392(8) . ?
C22 C27 1.393(8) . ?
C23 C24 1.385(8) . ?
C24 C25 1.398(8) . ?
C25 C26 1.382(8) . ?
C25 C28 1.524(8) . ?
C26 C27 1.391(8) . ?
C28 C30 1.514(9) . ?
C28 C29 1.526(9) . ?
C31 C32 1.497(8) . ?
C32 N6 1.353(7) . ?
C32 C33 1.373(8) . ?
C33 C34 1.402(8) . ?
C34 N5 1.344(7) . ?
C34 C35 1.470(8) . ?
C35 C36 1.393(9) . ?
C35 C40 1.395(9) . ?
C36 C37 1.412(10) . ?
C37 C38 1.380(13) . ?
C38 C39 1.385(12) . ?
C38 C41 1.529(11) . ?
C39 C40 1.374(9) . ?
C41 C43 1.460(14) . ?
C41 C42 1.477(12) . ?
C44 C45 1.502(8) . ?
C45 C46 1.361(8) . ?
C45 N8 1.364(7) . ?
C46 C47 1.401(8) . ?
C47 N7 1.338(7) . ?
C47 C48 1.479(8) . ?
C48 C49 1.397(8) . ?
C48 C53 1.407(9) . ?
C49 C50 1.393(8) . ?
C50 C51 1.389(10) . ?
C51 C52 1.395(11) . ?
C51 C54 1.526(10) . ?
C52 C53 1.379(9) . ?
C54 C55 1.294(12) . ?
C54 C56 1.429(11) . ?
N3 N4 1.367(6) . ?
N4 B1 1.563(8) . ?
N5 N6 1.383(6) . ?
N6 B1 1.544(8) . ?
N7 N8 1.375(6) . ?
N8 B1 1.540(8) . ?
